data_7019736
loop_
_publ_author_name
'Binding, Samantha C.'
'Zaher, Hasna'
'Mark Chadwick, F.'
'O'Hare, Dermot'

_publ_section_title
;
 Heterolytic activation of hydrogen using frustrated Lewis pairs
 containing tris(2,2',2''-perfluorobiphenyl)borane.
;
_journal_issue 30
_journal_name_full 'Dalton transactions (Cambridge, England : 2003)'
_journal_page_first 9061
_journal_page_last 9066
_journal_paper_doi 10.1039/c2dt30334e
_journal_volume 41
_journal_year 2012
_chemical_compound_source SYN
_chemical_formula_moiety 'C36 B1 F27'
_chemical_formula_sum 'C36 B F27'
_chemical_formula_weight 956.15
_chemical_melting_point ?
_chemical_name_common tris(2,2,2nonafluorobiphenyl)borane
_chemical_name_systematic tris(2,2,2nonafluorobiphenyl)borane
_space_group_IT_number 2
_symmetry_cell_setting triclinic
_symmetry_space_group_name_Hall '-P 1'
_symmetry_space_group_name_H-M 'P -1'
_atom_sites_solution_hydrogens difmap
_atom_sites_solution_primary direct
_audit_creation_date 12-03-12
_audit_creation_method CRYSTALS_ver_14.23
_cell_angle_alpha 77.4208(15)
_cell_angle_beta 90.0050(15)
_cell_angle_gamma 80.2753(16)
_cell_formula_units_Z 4
_cell_length_a 10.4698(3)
_cell_length_b 16.4472(5)
_cell_length_c 20.0203(6)
_cell_measurement_reflns_used 11149
_cell_measurement_temperature 150
_cell_measurement_theta_max 27
_cell_measurement_theta_min 5
_cell_volume 3313.93(17)
_computing_cell_refinement 'DENZO/SCALEPACK (Otwinowski & Minor, 1997)'
_computing_data_collection 'COLLECT (Nonius, 2001).'
_computing_data_reduction 'DENZO/SCALEPACK (Otwinowski & Minor, 1997)'
_computing_molecular_graphics 'CAMERON (Watkin et al., 1996)'
_computing_publication_material 'CRYSTALS (Betteridge et al., 2003)'
_computing_structure_refinement 'CRYSTALS (Betteridge et al., 2003)'
_computing_structure_solution 'SIR92 (Altomare et al., 1994)'
_diffrn_ambient_temperature 150
_diffrn_measured_fraction_theta_full 0.964
_diffrn_measured_fraction_theta_max 0.953
_diffrn_measurement_device Area
_diffrn_measurement_device_type 'Nonius KappaCCD'
_diffrn_measurement_method \w
_diffrn_radiation_monochromator graphite
_diffrn_radiation_type 'Mo K\a'
_diffrn_radiation_wavelength 0.71073
_diffrn_reflns_av_R_equivalents 0.049
_diffrn_reflns_limit_h_max 13
_diffrn_reflns_limit_h_min -13
_diffrn_reflns_limit_k_max 21
_diffrn_reflns_limit_k_min -20
_diffrn_reflns_limit_l_max 25
_diffrn_reflns_limit_l_min 0
_diffrn_reflns_number 36059
_diffrn_reflns_theta_full 25.048
_diffrn_reflns_theta_max 27.526
_diffrn_reflns_theta_min 5.113
_diffrn_standards_number 0
_exptl_absorpt_coefficient_mu 0.219
_exptl_absorpt_correction_T_max 0.97
_exptl_absorpt_correction_T_min 0.89
_exptl_absorpt_correction_type multi-scan
_exptl_absorpt_process_details 'DENZO/SCALEPACK (Otwinowski & Minor, 1997)'
_exptl_crystal_colour colourless
_exptl_crystal_density_diffrn 1.916
_exptl_crystal_density_meas ?
_exptl_crystal_density_method 'not measured'
_exptl_crystal_description plate
_exptl_crystal_F_000 1856
_exptl_crystal_size_max 0.200
_exptl_crystal_size_mid 0.200
_exptl_crystal_size_min 0.150
_refine_diff_density_max 0.66
_refine_diff_density_min -0.57
_refine_ls_extinction_method None
_refine_ls_goodness_of_fit_ref 0.9663
_refine_ls_hydrogen_treatment none
_refine_ls_matrix_type full
_refine_ls_number_parameters 1154
_refine_ls_number_reflns 11131
_refine_ls_number_restraints 0
_refine_ls_R_factor_all 0.1036
_refine_ls_R_factor_gt 0.0868
_refine_ls_shift/su_max 0.0002307
_refine_ls_shift/su_mean 0.0000175
_refine_ls_structure_factor_coef Fsqd
_refine_ls_weighting_details
;
Method, part 1, Chebychev polynomial, (Watkin, 1994, Prince, 1982)
[weight] = 1.0/[A~0~*T~0~(x)+A~1~*T~1~(x) ... +A~n-1~]*T~n-1~(x)]
where A~i~ are the Chebychev coefficients listed below and x= Fcalc/Fmax
Method = Robust Weighting (Prince, 1982)
W = [weight] * [1-(deltaF/6*sigmaF)^2^]^2^
A~i~ are:
154. 257. 158. 66.7 16.6
;
_refine_ls_weighting_scheme calc
_refine_ls_wR_factor_all 0.2484
_refine_ls_wR_factor_gt 0.2264
_refine_ls_wR_factor_ref 0.2482
_reflns_limit_h_max 13
_reflns_limit_h_min -13
_reflns_limit_k_max 21
_reflns_limit_k_min -20
_reflns_limit_l_max 25
_reflns_limit_l_min 0
_reflns_number_gt 8802
_reflns_number_total 14572
_reflns_threshold_expression I>2.0\s(I)
_oxford_diffrn_Wilson_B_factor 2.79
_oxford_diffrn_Wilson_scale 4.49
_oxford_refine_ls_r_factor_ref 0.1035
_oxford_refine_ls_scale 0.4716(14)
_oxford_reflns_number_all 11136
_oxford_reflns_threshold_expression_ref I>-3.0\s(I)
_oxford_structure_analysis_title 033fmc11
_cod_data_source_file c2dt30334e.txt
_cod_data_source_block PBB
_cod_depositor_comments
;
The following automatic conversions were performed:

'_chemical_melting_point' value 'not measured' was changed to '?' -
the value is undefined or not given.

'_symmetry_cell_setting' value
'Triclinic' changed to 'triclinic' according to
/home/saulius/struct/CIF-dictionaries/cif_core.dic dictionary named
'cif_core.dic' version 2.4.1 from
2010-06-29.

'_atom_sites_solution_primary' value 'Direct' changed to
'direct' according to
/home/saulius/struct/CIF-dictionaries/cif_core.dic dictionary named
'cif_core.dic' version 2.4.1 from 2010-06-29.

Automatic conversion script
Id: cif_fix_values 1891 2012-01-12 08:04:46Z andrius 

The following automatic conversions were performed:

'_exptl_crystal_density_meas' value 'not measured' was changed to '?'
- the value is perceived as not measured.

Automatic conversion script
Id: cif_fix_values 3008 2015-01-20 13:52:24Z robertas 
;
_cod_original_sg_symbol_Hall '-P 1 '
_cod_original_sg_symbol_H-M 'P -1 '
_cod_original_formula_sum 'C36 B1 F27'
_cod_database_code 7019736

loop_
_symmetry_equiv_pos_as_xyz
x,y,z
-x,-y,-z

loop_
_atom_site_label
_atom_site_type_symbol
_atom_site_fract_x
_atom_site_fract_y
_atom_site_fract_z
_atom_site_U_iso_or_equiv
_atom_site_occupancy
_atom_site_adp_type
F1201 F 0.9032(4) 0.9458(2) 0.25031(18) 0.0423 1.0000 Uani
F2 F 1.2211(3) 1.1575(2) 0.12901(18) 0.0395 1.0000 Uani
F3 F 0.8037(3) 0.8461(2) 0.36891(18) 0.0373 1.0000 Uani
F4 F 0.8487(4) 1.1105(2) 0.25365(18) 0.0407 1.0000 Uani
F5 F 0.3709(4) 1.0566(2) 0.24775(18) 0.0392 1.0000 Uani
F6 F 0.4049(4) 0.8910(2) 0.24519(17) 0.0373 1.0000 Uani
F7 F 0.9305(4) 1.0631(3) -0.05396(19) 0.0446 1.0000 Uani
F8 F 0.4634(4) 0.9383(2) 0.55460(18) 0.0416 1.0000 Uani
F9 F 0.7522(4) 1.0957(3) 0.13045(17) 0.0494 1.0000 Uani
F10 F 0.5340(4) 1.3403(3) -0.1136(2) 0.0516 1.0000 Uani
F11 F 0.7676(3) 1.0113(2) 0.37118(18) 0.0373 1.0000 Uani
F12 F 0.3038(4) 0.8996(3) 0.36827(17) 0.0485 1.0000 Uani
F13 F 1.0728(4) 1.3147(2) 0.0477(2) 0.0454 1.0000 Uani
F14 F 1.1190(4) 0.8843(2) 0.19157(18) 0.0419 1.0000 Uani
F15 F 0.5527(4) 1.1185(2) 0.30695(18) 0.0410 1.0000 Uani
F16 F 1.2739(4) 0.9916(2) 0.12626(17) 0.0401 1.0000 Uani
F17 F 0.4982(4) 0.5760(2) 0.35652(18) 0.0428 1.0000 Uani
F18 F 0.2243(4) 0.6657(3) 0.6143(2) 0.0532 1.0000 Uani
F19 F 1.1576(4) 1.1933(3) 0.2854(2) 0.0575 1.0000 Uani
F20 F 0.3146(4) 0.8137(2) 0.60898(16) 0.0364 1.0000 Uani
F21 F 0.7424(4) 0.6906(2) 0.45012(19) 0.0415 1.0000 Uani
F22 F 0.7141(4) 1.1939(2) -0.10917(16) 0.0396 1.0000 Uani
F23 F 0.7572(5) 0.8092(2) 0.2122(2) 0.0521 1.0000 Uani
F24 F 0.7179(4) 0.8942(3) 0.5815(2) 0.0518 1.0000 Uani
F25 F 0.3799(4) 1.0768(3) 0.0097(2) 0.0479 1.0000 Uani
F26 F 1.2300(4) 1.2387(3) -0.0319(2) 0.0546 1.0000 Uani
F27 F 0.6490(4) 1.2374(2) 0.19429(19) 0.0462 1.0000 Uani
F28 F 0.0555(4) 0.8567(3) 0.60717(18) 0.0446 1.0000 Uani
F29 F 1.1621(4) 1.1088(3) -0.0817(2) 0.0536 1.0000 Uani
F30 F 0.8407(4) 1.4309(2) 0.01412(19) 0.0445 1.0000 Uani
F31 F 0.5181(5) 1.0506(3) 0.1294(2) 0.0605 1.0000 Uani
F32 F 0.8575(4) 0.7654(3) 0.5314(2) 0.0490 1.0000 Uani
F33 F -0.0807(4) 0.9253(3) 0.4867(2) 0.0472 1.0000 Uani
F34 F 0.7668(4) 1.4266(2) 0.1455(2) 0.0454 1.0000 Uani
F35 F 0.4767(4) 1.1512(3) -0.10952(18) 0.0489 1.0000 Uani
F36 F 0.2735(4) 0.7540(3) 0.3067(2) 0.0533 1.0000 Uani
F37 F 0.0457(4) 0.9445(3) 0.3681(2) 0.0565 1.0000 Uani
F38 F 0.6364(5) 0.5424(2) 0.2526(2) 0.0580 1.0000 Uani
F39 F 0.4185(4) 1.4421(3) -0.0375(3) 0.0590 1.0000 Uani
F40 F 0.5831(4) 0.5717(2) 0.49086(19) 0.0425 1.0000 Uani
B41 B 0.8265(7) 1.2765(4) 0.0907(4) 0.0334 1.0000 Uani
C42 C 0.2519(7) 0.7054(4) 0.3668(4) 0.0437 1.0000 Uani
F43 F 0.7382(4) 0.5469(3) 0.6030(2) 0.0591 1.0000 Uani
F44 F 1.0952(5) 1.3454(3) 0.3166(2) 0.0656 1.0000 Uani
F45 F 0.1750(5) 0.5523(3) 0.5461(2) 0.0620 1.0000 Uani
F46 F 0.9689(5) 1.4747(3) -0.1003(2) 0.0683 1.0000 Uani
C47 C 0.4640(7) 1.3124(5) 0.1330(4) 0.0488 1.0000 Uani
C48 C 0.3186(6) 0.8546(3) 0.4888(3) 0.0297 1.0000 Uani
C49 C 0.8626(7) 1.4413(5) -0.1025(4) 0.0512 1.0000 Uani
F50 F 0.3782(6) 0.6371(3) 0.7264(2) 0.0723 1.0000 Uani
F51 F 0.7732(5) 0.6574(3) 0.1814(2) 0.0675 1.0000 Uani
C52 C 0.1184(7) 0.8663(4) 0.5496(3) 0.0363 1.0000 Uani
F53 F 0.8943(5) 1.4605(3) 0.2478(2) 0.0557 1.0000 Uani
F54 F 0.3931(4) 1.2890(3) 0.1866(3) 0.0628 1.0000 Uani
F55 F 0.0071(5) 0.5870(4) 0.4388(3) 0.0825 1.0000 Uani
C56 C 0.4941(6) 0.9198(4) 0.2776(3) 0.0299 1.0000 Uani
C57 C 0.2000(7) 0.6062(4) 0.4883(4) 0.0483 1.0000 Uani
C58 C 0.9111(6) 1.2332(4) 0.0391(3) 0.0311 1.0000 Uani
C59 C 0.4946(6) 1.1023(4) 0.0092(3) 0.0374 1.0000 Uani
C60 C 0.5291(6) 0.8732(4) 0.5289(3) 0.0339 1.0000 Uani
F61 F 0.6352(6) 0.5802(3) 0.7218(2) 0.0759 1.0000 Uani
F62 F 0.2789(4) 1.3930(3) 0.0700(3) 0.0635 1.0000 Uani
C63 C 1.0898(6) 0.9668(4) 0.1896(3) 0.0375 1.0000 Uani
C64 C 0.6198(6) 0.7733(4) 0.3030(3) 0.0323 1.0000 Uani
C65 C 0.3130(6) 0.6400(3) 0.4846(3) 0.0329 1.0000 Uani
C66 C 0.7074(9) 1.3960(5) -0.1670(4) 0.0576 1.0000 Uani
C67 C 0.6124(6) 1.3571(4) 0.0186(3) 0.0374 1.0000 Uani
C68 C 0.9536(6) 1.0827(4) 0.2212(3) 0.0324 1.0000 Uani
C69 C 1.1386(6) 1.1067(4) 0.1591(3) 0.0320 1.0000 Uani
C70 C 1.0314(6) 1.2535(4) 0.0236(3) 0.0337 1.0000 Uani
C71 C 0.4800(7) 1.3874(4) 0.0182(4) 0.0442 1.0000 Uani
C72 C 0.5349(6) 0.7697(4) 0.4599(3) 0.0304 1.0000 Uani
C73 C 0.9812(6) 0.9980(4) 0.2211(3) 0.0323 1.0000 Uani
C74 C 0.8713(6) 1.1712(4) 0.0083(3) 0.0331 1.0000 Uani
C75 C 0.2499(6) 0.8455(4) 0.5489(3) 0.0297 1.0000 Uani
C76 C 1.0309(6) 1.1394(4) 0.1892(3) 0.0334 1.0000 Uani
C77 C 0.6930(7) 0.7520(4) 0.2501(3) 0.0401 1.0000 Uani
C78 C 0.6861(6) 1.1102(4) 0.0701(3) 0.0348 1.0000 Uani
C79 C 0.6651(6) 1.1601(4) -0.0496(3) 0.0330 1.0000 Uani
C80 C 0.0470(6) 0.9004(4) 0.4871(3) 0.0338 1.0000 Uani
C81 C 0.5453(6) 1.1385(4) -0.0508(3) 0.0347 1.0000 Uani
C82 C 0.3429(6) 0.6910(4) 0.4218(3) 0.0352 1.0000 Uani
C83 C 0.2442(6) 0.8870(4) 0.4286(3) 0.0351 1.0000 Uani
C84 C 0.9623(6) 1.1272(4) -0.0291(3) 0.0362 1.0000 Uani
F85 F 0.8810(6) 1.4526(4) -0.2216(3) 0.0817 1.0000 Uani
C86 C 0.6789(6) 0.9815(4) 0.3400(3) 0.0302 1.0000 Uani
F87 F 0.0547(5) 0.6896(4) 0.3190(3) 0.0772 1.0000 Uani
F88 F 0.6636(6) 1.3847(3) -0.2271(2) 0.0704 1.0000 Uani
C89 C 0.7307(6) 0.7895(4) 0.5176(3) 0.0378 1.0000 Uani
C90 C 0.9977(6) 1.2301(4) 0.1955(3) 0.0348 1.0000 Uani
C91 C 0.7397(6) 1.1482(4) 0.0105(3) 0.0304 1.0000 Uani
C92 C 1.1174(6) 1.2154(5) -0.0184(3) 0.0404 1.0000 Uani
C93 C 0.6954(6) 0.8968(4) 0.3396(3) 0.0319 1.0000 Uani
C94 C 0.3985(7) 0.6213(4) 0.5473(3) 0.0370 1.0000 Uani
C95 C 0.5611(7) 0.6362(4) 0.3230(3) 0.0358 1.0000 Uani
C96 C 0.1389(8) 0.6733(5) 0.3734(4) 0.0523 1.0000 Uani
C97 C 1.0308(7) 1.3276(5) 0.2651(4) 0.0490 1.0000 Uani
C98 C 1.1693(6) 1.0215(4) 0.1574(3) 0.0328 1.0000 Uani
C99 C 0.4769(6) 1.0049(4) 0.2767(3) 0.0324 1.0000 Uani
C100 C 0.8971(6) 1.2899(4) 0.1569(3) 0.0327 1.0000 Uani
C101 C 0.5506(6) 0.7130(4) 0.3427(3) 0.0312 1.0000 Uani
C102 C 0.4625(6) 0.8333(3) 0.4918(3) 0.0298 1.0000 Uani
C103 C 0.5702(6) 1.0358(4) 0.3077(3) 0.0300 1.0000 Uani
C104 C 0.5961(7) 1.2867(4) 0.1346(3) 0.0391 1.0000 Uani
C105 C 0.6747(6) 1.3072(4) 0.0804(3) 0.0351 1.0000 Uani
C106 C 0.6673(6) 0.7511(4) 0.4754(3) 0.0337 1.0000 Uani
C107 C 0.8645(6) 1.3653(4) 0.1779(3) 0.0378 1.0000 Uani
C108 C 0.6030(6) 0.8627(3) 0.3088(3) 0.0293 1.0000 Uani
C109 C 0.5300(7) 0.5908(4) 0.5483(3) 0.0381 1.0000 Uani
C110 C 0.1126(7) 0.9114(4) 0.4272(3) 0.0379 1.0000 Uani
C111 C 0.6591(7) 0.8542(4) 0.5434(3) 0.0400 1.0000 Uani
B112 B 0.4741(7) 0.7268(4) 0.4083(3) 0.0305 1.0000 Uani
C113 C 0.5661(6) 1.0864(4) 0.0714(3) 0.0369 1.0000 Uani
C114 C 0.6824(7) 1.3837(4) -0.0450(3) 0.0401 1.0000 Uani
C115 C 0.7957(7) 1.4181(4) -0.0449(4) 0.0419 1.0000 Uani
C116 C 1.0627(7) 1.2509(4) 0.2473(3) 0.0414 1.0000 Uani
C127 C 0.6118(7) 0.5777(4) 0.6046(4) 0.0446 1.0000 Uani
C131 C 0.6338(7) 0.6172(4) 0.2686(3) 0.0407 1.0000 Uani
C119 C 0.9290(7) 1.3866(4) 0.2299(3) 0.0437 1.0000 Uani
C120 C 1.0807(7) 1.1488(4) -0.0431(3) 0.0400 1.0000 Uani
C117 C 0.4296(9) 0.6221(4) 0.6686(3) 0.0497 1.0000 Uani
C118 C 0.3502(8) 0.6364(4) 0.6102(3) 0.0447 1.0000 Uani
C121 C 0.4055(6) 1.3651(4) 0.0735(4) 0.0461 1.0000 Uani
C122 C 0.7029(8) 0.6740(5) 0.2331(3) 0.0464 1.0000 Uani
C125 C 0.6412(7) 1.3747(4) -0.1082(4) 0.0450 1.0000 Uani
C132 C 0.5600(9) 0.5936(5) 0.6668(4) 0.0544 1.0000 Uani
C129 C 0.1136(8) 0.6218(5) 0.4332(4) 0.0529 1.0000 Uani
C130 C 0.8172(9) 1.4303(6) -0.1642(4) 0.0592 1.0000 Uani

loop_
_atom_site_aniso_label
_atom_site_aniso_U_11
_atom_site_aniso_U_22
_atom_site_aniso_U_33
_atom_site_aniso_U_23
_atom_site_aniso_U_13
_atom_site_aniso_U_12
F1201 0.045(2) 0.045(2) 0.0395(19) -0.0080(16) 0.0145(17) -0.0181(18)
F2 0.0315(19) 0.046(2) 0.0387(19) 0.0006(15) 0.0022(15) -0.0135(16)
F3 0.0307(18) 0.0385(18) 0.0397(18) -0.0013(14) -0.0001(15) -0.0065(15)
F4 0.036(2) 0.048(2) 0.0376(19) -0.0090(16) 0.0105(16) -0.0075(16)
F5 0.0360(19) 0.0386(19) 0.0390(19) -0.0050(15) -0.0078(16) 0.0002(16)
F6 0.039(2) 0.0429(19) 0.0337(18) -0.0124(15) -0.0026(15) -0.0127(16)
F7 0.044(2) 0.056(2) 0.0371(19) -0.0225(17) -0.0040(17) -0.0019(18)
F8 0.050(2) 0.045(2) 0.0382(19) -0.0198(16) 0.0148(17) -0.0186(18)
F9 0.048(2) 0.077(3) 0.0237(17) -0.0063(17) -0.0040(16) -0.019(2)
F10 0.052(2) 0.047(2) 0.056(2) -0.0092(18) -0.0189(19) -0.0109(19)
F11 0.0346(19) 0.0375(18) 0.0407(19) -0.0071(15) -0.0050(15) -0.0108(15)
F12 0.044(2) 0.073(3) 0.0248(17) -0.0042(17) 0.0066(16) -0.009(2)
F13 0.036(2) 0.049(2) 0.051(2) -0.0052(17) -0.0025(17) -0.0123(17)
F14 0.052(2) 0.0374(19) 0.0363(19) -0.0071(15) 0.0068(17) -0.0081(17)
F15 0.054(2) 0.0301(18) 0.0387(19) -0.0049(14) -0.0045(17) -0.0094(16)
F16 0.0344(19) 0.051(2) 0.0342(18) -0.0106(15) 0.0052(15) -0.0043(17)
F17 0.058(2) 0.0322(18) 0.042(2) -0.0099(15) 0.0150(18) -0.0146(17)
F18 0.060(3) 0.043(2) 0.061(2) -0.0166(18) 0.030(2) -0.0154(19)
F19 0.057(3) 0.063(3) 0.051(2) -0.019(2) -0.025(2) 0.004(2)
F20 0.044(2) 0.0424(19) 0.0236(16) -0.0057(14) 0.0013(15) -0.0130(16)
F21 0.0353(19) 0.0400(19) 0.046(2) -0.0082(16) 0.0021(16) 0.0010(16)
F22 0.0369(19) 0.053(2) 0.0260(17) -0.0022(15) 0.0028(15) -0.0070(17)
F23 0.067(3) 0.046(2) 0.046(2) -0.0086(17) 0.027(2) -0.019(2)
F24 0.049(2) 0.075(3) 0.040(2) -0.0212(19) -0.0004(18) -0.022(2)
F25 0.035(2) 0.057(2) 0.053(2) -0.0086(18) -0.0038(18) -0.0185(18)
F26 0.035(2) 0.071(3) 0.055(2) -0.001(2) 0.0090(18) -0.014(2)
F27 0.048(2) 0.050(2) 0.038(2) -0.0042(16) 0.0069(17) -0.0095(18)
F28 0.043(2) 0.061(2) 0.0339(18) -0.0145(16) 0.0155(16) -0.0160(18)
F29 0.042(2) 0.082(3) 0.038(2) -0.022(2) 0.0089(18) -0.001(2)
F30 0.040(2) 0.049(2) 0.045(2) -0.0080(16) -0.0095(17) -0.0123(17)
F31 0.057(3) 0.091(3) 0.032(2) 0.006(2) 0.0014(19) -0.036(2)
F32 0.032(2) 0.057(2) 0.055(2) -0.0050(18) -0.0070(17) -0.0083(18)
F33 0.034(2) 0.055(2) 0.050(2) -0.0100(18) 0.0042(17) -0.0032(18)
F34 0.048(2) 0.0368(19) 0.050(2) -0.0134(16) -0.0009(18) 0.0022(17)
F35 0.039(2) 0.075(3) 0.0332(19) -0.0130(18) -0.0097(16) -0.010(2)
F36 0.052(2) 0.066(3) 0.040(2) -0.0046(18) -0.0088(18) -0.014(2)
F37 0.041(2) 0.083(3) 0.037(2) -0.0007(19) -0.0056(18) -0.004(2)
F38 0.087(3) 0.038(2) 0.058(2) -0.0249(18) 0.026(2) -0.018(2)
F39 0.043(2) 0.044(2) 0.083(3) -0.009(2) -0.025(2) 0.0037(18)
F40 0.046(2) 0.0361(18) 0.045(2) -0.0086(15) 0.0126(17) -0.0062(16)
B41 0.037(4) 0.028(3) 0.036(4) -0.004(3) 0.003(3) -0.011(3)
C42 0.043(4) 0.042(4) 0.047(4) -0.009(3) 0.007(3) -0.012(3)
F43 0.054(3) 0.059(3) 0.060(3) -0.011(2) -0.005(2) 0.000(2)
F44 0.076(3) 0.072(3) 0.057(3) -0.034(2) -0.022(2) -0.010(2)
F45 0.068(3) 0.052(2) 0.074(3) -0.015(2) 0.032(2) -0.032(2)
F46 0.058(3) 0.087(3) 0.063(3) -0.003(2) 0.002(2) -0.039(3)
C47 0.036(4) 0.054(4) 0.063(5) -0.022(4) 0.006(3) -0.013(3)
C48 0.035(3) 0.028(3) 0.029(3) -0.010(2) 0.010(2) -0.010(2)
C49 0.046(4) 0.048(4) 0.057(4) -0.003(3) -0.006(3) -0.011(3)
F50 0.114(4) 0.066(3) 0.043(2) -0.016(2) 0.029(3) -0.027(3)
F51 0.091(4) 0.060(3) 0.058(3) -0.025(2) 0.043(3) -0.017(3)
C52 0.044(4) 0.037(3) 0.031(3) -0.009(2) 0.005(3) -0.014(3)
F53 0.062(3) 0.044(2) 0.068(3) -0.028(2) 0.007(2) -0.010(2)
F54 0.048(2) 0.066(3) 0.080(3) -0.023(2) 0.023(2) -0.016(2)
F55 0.050(3) 0.098(4) 0.120(5) -0.043(3) 0.020(3) -0.045(3)
C56 0.031(3) 0.031(3) 0.029(3) -0.005(2) 0.004(2) -0.010(2)
C57 0.050(4) 0.036(3) 0.066(5) -0.018(3) 0.020(4) -0.017(3)
C58 0.029(3) 0.037(3) 0.022(3) 0.002(2) -0.006(2) -0.002(2)
C59 0.029(3) 0.043(3) 0.040(3) -0.011(3) -0.007(3) -0.004(3)
C60 0.040(4) 0.035(3) 0.028(3) -0.007(2) 0.007(3) -0.010(3)
F61 0.113(4) 0.077(3) 0.035(2) -0.008(2) -0.015(3) -0.014(3)
F62 0.030(2) 0.060(3) 0.103(4) -0.027(2) 0.000(2) -0.0027(19)
C63 0.037(3) 0.046(4) 0.030(3) -0.007(3) 0.003(3) -0.010(3)
C64 0.038(3) 0.029(3) 0.028(3) -0.002(2) 0.008(2) -0.008(3)
C65 0.037(3) 0.026(3) 0.039(3) -0.011(2) 0.013(3) -0.007(2)
C66 0.073(5) 0.055(4) 0.044(4) -0.007(3) -0.022(4) -0.016(4)
C67 0.038(3) 0.036(3) 0.039(3) -0.007(3) -0.005(3) -0.011(3)
C68 0.032(3) 0.042(3) 0.021(3) -0.003(2) 0.000(2) -0.002(3)
C69 0.030(3) 0.040(3) 0.024(3) -0.002(2) -0.004(2) -0.008(3)
C70 0.034(3) 0.039(3) 0.026(3) 0.001(2) -0.004(2) -0.012(3)
C71 0.039(4) 0.033(3) 0.060(4) -0.008(3) -0.014(3) -0.006(3)
C72 0.032(3) 0.029(3) 0.028(3) -0.002(2) 0.003(2) -0.005(2)
C73 0.029(3) 0.042(3) 0.025(3) -0.002(2) 0.004(2) -0.010(3)
C74 0.036(3) 0.039(3) 0.022(3) -0.006(2) 0.000(2) -0.002(3)
C75 0.040(3) 0.029(3) 0.023(3) -0.008(2) -0.002(2) -0.013(2)
C76 0.030(3) 0.040(3) 0.029(3) -0.006(2) -0.006(2) -0.005(3)
C77 0.045(4) 0.040(3) 0.037(3) -0.007(3) 0.010(3) -0.015(3)
C78 0.040(3) 0.041(3) 0.023(3) -0.005(2) -0.004(3) -0.011(3)
C79 0.033(3) 0.035(3) 0.028(3) -0.005(2) -0.001(2) -0.002(3)
C80 0.030(3) 0.035(3) 0.037(3) -0.009(2) 0.003(3) -0.007(3)
C81 0.036(3) 0.041(3) 0.026(3) -0.014(2) -0.005(2) 0.003(3)
C82 0.038(3) 0.034(3) 0.037(3) -0.012(2) 0.010(3) -0.011(3)
C83 0.037(3) 0.040(3) 0.029(3) -0.004(2) 0.006(3) -0.011(3)
C84 0.035(3) 0.048(3) 0.023(3) -0.007(2) -0.006(2) 0.002(3)
F85 0.079(4) 0.115(4) 0.056(3) -0.013(3) 0.004(3) -0.038(3)
C86 0.030(3) 0.039(3) 0.024(3) -0.005(2) 0.004(2) -0.014(3)
F87 0.053(3) 0.112(4) 0.076(3) -0.026(3) -0.017(2) -0.032(3)
F88 0.087(4) 0.088(3) 0.040(2) -0.015(2) -0.014(2) -0.024(3)
C89 0.032(3) 0.048(4) 0.030(3) 0.001(3) 0.001(3) -0.011(3)
C90 0.030(3) 0.042(3) 0.036(3) -0.013(3) 0.007(3) -0.012(3)
C91 0.034(3) 0.031(3) 0.025(3) -0.006(2) 0.001(2) -0.002(2)
C92 0.027(3) 0.058(4) 0.030(3) 0.001(3) 0.004(3) -0.003(3)
C93 0.029(3) 0.038(3) 0.026(3) -0.003(2) 0.004(2) -0.004(3)
C94 0.046(4) 0.025(3) 0.040(3) -0.004(2) 0.017(3) -0.011(3)
C95 0.047(4) 0.031(3) 0.033(3) -0.008(2) 0.005(3) -0.013(3)
C96 0.042(4) 0.055(4) 0.063(5) -0.018(4) -0.008(3) -0.013(3)
C97 0.044(4) 0.062(5) 0.044(4) -0.018(3) -0.006(3) -0.012(3)
C98 0.026(3) 0.043(3) 0.026(3) -0.004(2) -0.001(2) -0.002(3)
C99 0.030(3) 0.038(3) 0.029(3) -0.008(2) 0.005(2) -0.004(3)
C100 0.030(3) 0.037(3) 0.027(3) 0.001(2) 0.001(2) -0.002(2)
C101 0.039(3) 0.028(3) 0.027(3) -0.006(2) 0.010(3) -0.005(3)
C102 0.035(3) 0.029(3) 0.024(3) -0.001(2) 0.004(2) -0.007(2)
C103 0.034(3) 0.029(3) 0.028(3) -0.007(2) 0.003(2) -0.006(2)
C104 0.045(4) 0.033(3) 0.040(3) -0.010(3) 0.001(3) -0.009(3)
C105 0.036(3) 0.031(3) 0.040(3) -0.012(2) 0.002(3) -0.006(3)
C106 0.035(3) 0.031(3) 0.033(3) -0.003(2) 0.008(3) -0.004(3)
C107 0.037(3) 0.046(4) 0.032(3) -0.009(3) 0.001(3) -0.011(3)
C108 0.034(3) 0.027(3) 0.027(3) -0.004(2) 0.007(2) -0.009(2)
C109 0.053(4) 0.034(3) 0.028(3) -0.002(2) 0.012(3) -0.014(3)
C110 0.042(4) 0.039(3) 0.031(3) -0.005(3) -0.002(3) -0.006(3)
C111 0.046(4) 0.049(4) 0.031(3) -0.008(3) 0.003(3) -0.024(3)
B112 0.038(4) 0.023(3) 0.028(3) -0.002(2) 0.008(3) -0.003(3)
C113 0.035(3) 0.051(4) 0.024(3) -0.005(3) 0.002(3) -0.009(3)
C114 0.040(3) 0.032(3) 0.044(3) 0.000(3) -0.013(3) -0.003(3)
C115 0.042(4) 0.034(3) 0.047(4) -0.002(3) -0.014(3) -0.010(3)
C116 0.040(4) 0.052(4) 0.030(3) -0.008(3) -0.010(3) -0.003(3)
C127 0.052(4) 0.028(3) 0.050(4) -0.003(3) 0.001(3) -0.006(3)
C131 0.051(4) 0.031(3) 0.043(3) -0.014(3) 0.010(3) -0.007(3)
C119 0.049(4) 0.045(4) 0.043(4) -0.018(3) 0.004(3) -0.014(3)
C120 0.035(3) 0.052(4) 0.027(3) -0.003(3) -0.001(3) 0.001(3)
C117 0.077(5) 0.043(4) 0.027(3) -0.001(3) 0.011(3) -0.013(4)
C118 0.061(5) 0.035(3) 0.041(4) -0.008(3) 0.018(3) -0.016(3)
C121 0.029(3) 0.041(4) 0.074(5) -0.022(3) 0.004(3) -0.009(3)
C122 0.057(4) 0.049(4) 0.034(3) -0.013(3) 0.017(3) -0.009(3)
C125 0.050(4) 0.035(3) 0.048(4) -0.002(3) -0.011(3) -0.010(3)
C132 0.084(6) 0.040(4) 0.041(4) -0.007(3) 0.000(4) -0.018(4)
C129 0.046(4) 0.058(4) 0.066(5) -0.026(4) 0.016(4) -0.025(4)
C130 0.064(5) 0.076(5) 0.035(4) 0.002(3) 0.002(3) -0.024(4)

loop_
_atom_type_symbol
_atom_type_scat_dispersion_real
_atom_type_scat_dispersion_imag
_atom_type_scat_Cromer_Mann_a1
_atom_type_scat_Cromer_Mann_b1
_atom_type_scat_Cromer_Mann_a2
_atom_type_scat_Cromer_Mann_b2
_atom_type_scat_Cromer_Mann_a3
_atom_type_scat_Cromer_Mann_b3
_atom_type_scat_Cromer_Mann_a4
_atom_type_scat_Cromer_Mann_b4
_atom_type_scat_Cromer_Mann_c
_atom_type_scat_source
B 0.0013 0.0007 2.0545 23.2185 1.3326 1.0210 1.0979 60.3498 0.7068 0.1403 -0.1932 'International Tables Vol C 4.2.6.8 and 6.1.1.4'
C 0.0033 0.0016 2.3100 20.8439 1.0200 10.2075 1.5886 0.5687 0.8650 51.6512 0.2156 'International Tables Vol C 4.2.6.8 and 6.1.1.4'
F 0.0171 0.0103 3.5392 10.2825 2.6412 4.2944 1.5170 0.2615 1.0243 26.1476 0.2776 'International Tables Vol C 4.2.6.8 and 6.1.1.4'

loop_
_geom_angle_atom_site_label_1
_geom_angle_atom_site_label_2
_geom_angle_atom_site_label_3
_geom_angle
_geom_angle_publ_flag
C58 B41 C100 118.2(5) yes
C58 B41 C105 123.4(5) yes
C100 B41 C105 118.4(5) yes
F36 C42 C82 119.5(6) yes
F36 C42 C96 118.3(7) yes
C82 C42 C96 122.2(6) yes
F54 C47 C104 122.0(7) yes
F54 C47 C121 120.1(7) yes
C104 C47 C121 117.8(7) yes
C75 C48 C83 115.6(6) yes
C75 C48 C102 120.3(5) yes
C83 C48 C102 124.0(5) yes
F46 C49 C115 121.4(7) yes
F46 C49 C130 119.7(7) yes
C115 C49 C130 118.9(7) yes
F28 C52 C75 122.0(6) yes
F28 C52 C80 118.7(6) yes
C75 C52 C80 119.2(6) yes
F6 C56 C99 118.6(5) yes
F6 C56 C108 118.7(5) yes
C99 C56 C108 122.7(5) yes
F45 C57 C65 120.0(7) yes
F45 C57 C129 117.7(6) yes
C65 C57 C129 122.2(7) yes
B41 C58 C70 119.7(6) yes
B41 C58 C74 123.1(5) yes
C70 C58 C74 117.2(6) yes
F25 C59 C81 121.1(5) yes
F25 C59 C113 118.3(6) yes
C81 C59 C113 120.5(6) yes
F8 C60 C102 119.1(6) yes
F8 C60 C111 115.5(5) yes
C102 C60 C111 125.3(6) yes
F14 C63 C73 120.0(6) yes
F14 C63 C98 120.5(6) yes
C73 C63 C98 119.5(6) yes
C77 C64 C101 119.4(5) yes
C77 C64 C108 116.7(5) yes
C101 C64 C108 123.3(5) yes
C57 C65 C82 119.4(6) yes
C57 C65 C94 118.2(6) yes
C82 C65 C94 122.4(5) yes
F88 C66 C125 120.5(7) yes
F88 C66 C130 120.2(8) yes
C125 C66 C130 119.3(7) yes
C71 C67 C105 118.5(6) yes
C71 C67 C114 117.9(6) yes
C105 C67 C114 123.5(6) yes
F4 C68 C73 118.3(5) yes
F4 C68 C76 119.7(5) yes
C73 C68 C76 122.1(6) yes
F2 C69 C76 120.2(5) yes
F2 C69 C98 117.0(5) yes
C76 C69 C98 122.8(6) yes
F13 C70 C58 120.6(6) yes
F13 C70 C92 115.0(5) yes
C58 C70 C92 124.4(6) yes
F39 C71 C67 120.7(7) yes
F39 C71 C121 116.6(6) yes
C67 C71 C121 122.6(6) yes
C102 C72 C106 115.4(5) yes
C102 C72 B112 124.1(5) yes
C106 C72 B112 120.4(5) yes
C63 C73 C68 119.9(6) yes
C63 C73 F1201 119.4(5) yes
C68 C73 F1201 120.7(5) yes
C58 C74 C84 118.4(6) yes
C58 C74 C91 126.0(5) yes
C84 C74 C91 115.6(5) yes
C48 C75 F20 119.2(5) yes
C48 C75 C52 123.2(5) yes
F20 C75 C52 117.6(5) yes
C68 C76 C69 116.8(6) yes
C68 C76 C90 118.4(5) yes
C69 C76 C90 124.6(6) yes
F23 C77 C64 119.5(6) yes
F23 C77 C122 117.6(6) yes
C64 C77 C122 122.9(6) yes
F9 C78 C91 119.7(6) yes
F9 C78 C113 117.1(5) yes
C91 C78 C113 123.2(5) yes
F22 C79 C81 118.4(5) yes
F22 C79 C91 118.4(5) yes
C81 C79 C91 123.2(6) yes
C52 C80 F33 120.4(5) yes
C52 C80 C110 118.8(6) yes
F33 C80 C110 120.8(6) yes
F35 C81 C59 119.4(6) yes
F35 C81 C79 121.3(6) yes
C59 C81 C79 119.4(5) yes
C65 C82 C42 116.6(6) yes
C65 C82 B112 124.7(6) yes
C42 C82 B112 118.5(5) yes
F12 C83 C48 119.2(6) yes
F12 C83 C110 117.7(5) yes
C48 C83 C110 123.0(6) yes
C74 C84 F7 119.6(6) yes
C74 C84 C120 122.3(6) yes
F7 C84 C120 118.1(6) yes
F11 C86 C93 120.1(5) yes
F11 C86 C103 120.0(5) yes
C93 C86 C103 119.9(5) yes
F32 C89 C106 120.1(6) yes
F32 C89 C111 121.5(6) yes
C106 C89 C111 118.5(6) yes
C76 C90 C100 124.0(5) yes
C76 C90 C116 115.8(6) yes
C100 C90 C116 119.8(6) yes
C74 C91 C79 120.7(5) yes
C74 C91 C78 123.5(5) yes
C79 C91 C78 115.8(6) yes
C70 C92 F26 121.3(6) yes
C70 C92 C120 117.4(6) yes
F26 C92 C120 121.3(6) yes
F3 C93 C86 118.8(5) yes
F3 C93 C108 119.4(5) yes
C86 C93 C108 121.8(5) yes
C65 C94 C109 123.2(5) yes
C65 C94 C118 121.5(6) yes
C109 C94 C118 115.2(6) yes
F17 C95 C101 120.1(5) yes
F17 C95 C131 116.4(5) yes
C101 C95 C131 123.5(6) yes
F87 C96 C42 119.7(7) yes
F87 C96 C129 119.6(7) yes
C42 C96 C129 120.6(7) yes
F44 C97 C116 120.8(7) yes
F44 C97 C119 120.0(7) yes
C116 C97 C119 119.1(6) yes
C69 C98 C63 118.9(6) yes
C69 C98 F16 121.5(5) yes
C63 C98 F16 119.6(6) yes
C56 C99 F5 120.8(5) yes
C56 C99 C103 119.2(6) yes
F5 C99 C103 120.1(5) yes
B41 C100 C90 124.0(5) yes
B41 C100 C107 119.9(5) yes
C90 C100 C107 116.1(6) yes
C64 C101 C95 115.7(5) yes
C64 C101 B112 124.0(5) yes
C95 C101 B112 120.1(5) yes
C48 C102 C72 123.7(5) yes
C48 C102 C60 117.9(5) yes
C72 C102 C60 118.3(6) yes
C86 C103 C99 120.2(5) yes
C86 C103 F15 120.9(5) yes
C99 C103 F15 118.9(5) yes
F27 C104 C47 115.6(6) yes
F27 C104 C105 119.5(6) yes
C47 C104 C105 124.9(7) yes
B41 C105 C67 124.1(6) yes
B41 C105 C104 119.3(6) yes
C67 C105 C104 116.6(6) yes
C89 C106 F21 115.8(6) yes
C89 C106 C72 124.3(6) yes
F21 C106 C72 119.8(5) yes
F34 C107 C100 121.1(5) yes
F34 C107 C119 114.6(6) yes
C100 C107 C119 124.3(6) yes
C64 C108 C93 124.0(5) yes
C64 C108 C56 119.5(5) yes
C93 C108 C56 116.3(5) yes
F40 C109 C94 118.9(6) yes
F40 C109 C127 117.0(6) yes
C94 C109 C127 124.1(6) yes
C80 C110 F37 119.1(6) yes
C80 C110 C83 120.2(6) yes
F37 C110 C83 120.8(6) yes
C89 C111 F24 119.7(6) yes
C89 C111 C60 117.9(6) yes
F24 C111 C60 122.4(6) yes
C82 B112 C101 118.5(5) yes
C82 B112 C72 122.4(5) yes
C101 B112 C72 118.9(5) yes
C59 C113 C78 118.0(6) yes
C59 C113 F31 120.6(6) yes
C78 C113 F31 121.4(5) yes
C67 C114 C115 122.5(6) yes
C67 C114 C125 122.3(6) yes
C115 C114 C125 115.2(7) yes
C114 C115 F30 119.1(6) yes
C114 C115 C49 123.3(6) yes
F30 C115 C49 117.6(6) yes
F19 C116 C90 120.2(6) yes
F19 C116 C97 117.3(6) yes
C90 C116 C97 122.4(6) yes
F43 C127 C109 121.6(6) yes
F43 C127 C132 119.2(7) yes
C109 C127 C132 119.1(7) yes
C95 C131 F38 119.3(6) yes
C95 C131 C122 120.0(6) yes
F38 C131 C122 120.7(6) yes
C97 C119 C107 118.1(6) yes
C97 C119 F53 120.0(6) yes
C107 C119 F53 121.9(6) yes
C92 C120 F29 119.2(6) yes
C92 C120 C84 119.8(6) yes
F29 C120 C84 120.9(6) yes
F50 C117 C118 119.4(8) yes
F50 C117 C132 120.1(7) yes
C118 C117 C132 120.5(6) yes
C94 C118 C117 122.2(7) yes
C94 C118 F18 119.6(7) yes
C117 C118 F18 118.2(6) yes
C47 C121 C71 119.3(6) yes
C47 C121 F62 120.1(7) yes
C71 C121 F62 120.6(7) yes
C77 C122 F51 120.4(6) yes
C77 C122 C131 118.4(6) yes
F51 C122 C131 121.2(6) yes
F10 C125 C114 119.9(6) yes
F10 C125 C66 117.0(6) yes
C114 C125 C66 123.0(7) yes
C127 C132 C117 118.8(7) yes
C127 C132 F61 120.6(8) yes
C117 C132 F61 120.6(7) yes
C57 C129 F55 120.1(7) yes
C57 C129 C96 119.0(7) yes
F55 C129 C96 120.9(8) yes
C49 C130 F85 120.2(7) yes
C49 C130 C66 120.2(7) yes
F85 C130 C66 119.6(7) yes

loop_
_geom_bond_atom_site_label_1
_geom_bond_atom_site_label_2
_geom_bond_distance
_geom_bond_publ_flag
F1201 C73 1.329(7) yes
F2 C69 1.354(7) yes
F3 C93 1.338(7) yes
F4 C68 1.340(7) yes
F5 C99 1.325(7) yes
F6 C56 1.342(7) yes
F7 C84 1.348(7) yes
F8 C60 1.370(7) yes
F9 C78 1.347(7) yes
F10 C125 1.354(8) yes
F11 C86 1.335(7) yes
F12 C83 1.351(7) yes
F13 C70 1.340(7) yes
F14 C63 1.331(7) yes
F15 C103 1.337(7) yes
F16 C98 1.335(7) yes
F17 C95 1.340(7) yes
F18 C118 1.334(9) yes
F19 C116 1.354(8) yes
F20 C75 1.337(7) yes
F21 C106 1.348(7) yes
F22 C79 1.343(7) yes
F23 C77 1.347(7) yes
F24 C111 1.323(7) yes
F25 C59 1.337(7) yes
F26 C92 1.311(8) yes
F27 C104 1.349(8) yes
F28 C52 1.320(7) yes
F29 C120 1.337(8) yes
F30 C115 1.344(8) yes
F31 C113 1.323(7) yes
F32 C89 1.331(8) yes
F33 C80 1.330(7) yes
F34 C107 1.360(8) yes
F35 C81 1.335(7) yes
F36 C42 1.334(8) yes
F37 C110 1.334(7) yes
F38 C131 1.334(7) yes
F39 C71 1.355(8) yes
F40 C109 1.353(7) yes
B41 C58 1.571(9) yes
B41 C100 1.591(9) yes
B41 C105 1.584(9) yes
C42 C82 1.411(10) yes
C42 C96 1.369(10) yes
F43 C127 1.338(9) yes
F44 C97 1.341(8) yes
F45 C57 1.350(8) yes
F46 C49 1.327(9) yes
C47 F54 1.330(9) yes
C47 C104 1.375(10) yes
C47 C121 1.384(11) yes
C48 C75 1.395(8) yes
C48 C83 1.387(9) yes
C48 C102 1.486(8) yes
C49 C115 1.365(11) yes
C49 C130 1.382(11) yes
F50 C117 1.330(8) yes
F51 C122 1.319(8) yes
C52 C75 1.362(9) yes
C52 C80 1.411(9) yes
F53 C119 1.333(8) yes
F55 C129 1.331(8) yes
C56 C99 1.377(8) yes
C56 C108 1.397(8) yes
C57 C65 1.386(9) yes
C57 C129 1.378(12) yes
C58 C70 1.375(9) yes
C58 C74 1.419(9) yes
C59 C81 1.370(9) yes
C59 C113 1.403(9) yes
C60 C102 1.355(8) yes
C60 C111 1.361(10) yes
F61 C132 1.310(9) yes
F62 C121 1.324(8) yes
C63 C73 1.377(9) yes
C63 C98 1.386(9) yes
C64 C77 1.380(9) yes
C64 C101 1.428(8) yes
C64 C108 1.482(8) yes
C65 C82 1.417(8) yes
C65 C94 1.487(9) yes
C66 F88 1.349(8) yes
C66 C125 1.374(11) yes
C66 C130 1.370(12) yes
C67 C71 1.391(10) yes
C67 C105 1.417(9) yes
C67 C114 1.488(10) yes
C68 C73 1.375(9) yes
C68 C76 1.389(9) yes
C69 C76 1.364(9) yes
C69 C98 1.390(9) yes
C70 C92 1.396(9) yes
C71 C121 1.374(11) yes
C72 C102 1.448(8) yes
C72 C106 1.388(9) yes
C72 B112 1.562(9) yes
C74 C84 1.412(9) yes
C74 C91 1.487(9) yes
C76 C90 1.506(9) yes
C77 C122 1.386(10) yes
C78 C91 1.387(8) yes
C78 C113 1.377(9) yes
C79 C81 1.362(9) yes
C79 C91 1.392(8) yes
C80 C110 1.375(9) yes
C82 B112 1.584(9) yes
C83 C110 1.367(10) yes
C84 C120 1.360(10) yes
F85 C130 1.342(9) yes
C86 C93 1.375(9) yes
C86 C103 1.384(9) yes
F87 C96 1.351(9) yes
C89 C106 1.389(9) yes
C89 C111 1.390(10) yes
C90 C100 1.412(9) yes
C90 C116 1.374(9) yes
C92 C120 1.404(10) yes
C93 C108 1.401(8) yes
C94 C109 1.382(10) yes
C94 C118 1.413(9) yes
C95 C101 1.392(8) yes
C95 C131 1.389(9) yes
C96 C129 1.363(11) yes
C97 C116 1.374(10) yes
C97 C119 1.387(11) yes
C99 C103 1.380(9) yes
C100 C107 1.383(9) yes
C101 B112 1.577(8) yes
C104 C105 1.379(9) yes
C107 C119 1.380(9) yes
C109 C127 1.372(10) yes
C114 C115 1.396(9) yes
C114 C125 1.384(9) yes
C127 C132 1.416(11) yes
C131 C122 1.356(10) yes
C117 C118 1.388(11) yes
C117 C132 1.369(12) yes

loop_
_oxford_twin_element_scale_factors
0.782(2)
0.218(2)
